data_1576337
loop_
_publ_author_name
'Chikara, Ashwani'
'Veale, Alexander R.'
'Brown, Stephen E.'
'Woolley, Jack M.'
'De Proft, Frank'
'Pike, Sebastian D.'

_publ_section_title
;
 Switching on photoreactivity in Ti4-oxo clusters by increasing the size
 of 1,n-alkane diolate bridging ligands
;
_journal_name_full 'Chemical Science'
_journal_paper_doi 10.1039/D5SC08522E
_journal_year 2025
_chemical_formula_moiety 'C68.50 H72 O16 P4 Ti4'
_chemical_formula_sum 'C68.5 H72 O16 P4 Ti4'
_chemical_formula_weight 1466.81
_chemical_melting_point ?
_chemical_name_systematic Ti4O4(O2PPh2)4(OCH2CH2CH2CH2CH2O)2
_space_group_IT_number 2
_space_group_name_Hall '-P 1'
_space_group_name_H-M_alt 'P -1'
_symmetry_cell_setting triclinic
_symmetry_space_group_name_Hall '-P 1'
_symmetry_space_group_name_H-M 'P -1'
_atom_sites_solution_hydrogens difmap
_atom_sites_solution_primary other
_audit_creation_date 2023-08-08
_audit_creation_method CRYSTALS_ver_14.61_build_6999
_audit_update_record
;
2025-06-30 deposited with the CCDC.	2025-11-18 downloaded from the CCDC.
;
_cell_angle_alpha 93.84(2)
_cell_angle_beta 92.043(13)
_cell_angle_gamma 109.294(9)
_cell_formula_units_Z 2
_cell_length_a 12.8917(9)
_cell_length_b 16.379(2)
_cell_length_c 17.2133(12)
_cell_measurement_reflns_used 6875
_cell_measurement_temperature 100
_cell_measurement_theta_max 73
_cell_measurement_theta_min 3
_cell_volume 3416.4(6)
_computing_cell_refinement
; 
 CrysAlisPro (Rigaku Oxford Diffraction, 2017) 
;
_computing_data_collection 'SuperNova, (Oxford Diffraction, 2010)'
_computing_data_reduction
; 
 CrysAlisPro (Rigaku Oxford Diffraction, 2017) 
;
_computing_molecular_graphics 'CAMERON (Watkin et al., 1996)'
_computing_publication_material 'CRYSTALS (Betteridge et al., 2003)'
_computing_structure_refinement 'CRYSTALS (Betteridge et al., 2003)'
_computing_structure_solution 'Superflip (Palatinus & Chapuis, 2007)'
_diffrn_ambient_temperature 100
_diffrn_measured_fraction_theta_full 0.996
_diffrn_measured_fraction_theta_max 0.891
_diffrn_measurement_device Area
_diffrn_measurement_device_type 'Oxford Diffraction SuperNova'
_diffrn_measurement_method \w
_diffrn_radiation_monochromator 'focussing mirrors'
_diffrn_radiation_type 'Cu K\a'
_diffrn_radiation_wavelength 1.54184
_diffrn_reflns_av_R_equivalents 0.054
_diffrn_reflns_av_unetI/netI 0.054
_diffrn_reflns_limit_h_max 16
_diffrn_reflns_limit_h_min -15
_diffrn_reflns_limit_k_max 20
_diffrn_reflns_limit_k_min -19
_diffrn_reflns_limit_l_max 20
_diffrn_reflns_limit_l_min -21
_diffrn_reflns_number 71565
_diffrn_reflns_theta_full 67.375
_diffrn_reflns_theta_max 86.379
_diffrn_reflns_theta_min 2.868
_diffrn_standards_number 0
_exptl_absorpt_coefficient_mu 5.280
_exptl_absorpt_correction_T_max 0.69
_exptl_absorpt_correction_T_min 0.48
_exptl_absorpt_correction_type multi-scan
_exptl_absorpt_process_details
; 
 CrysAlisPro (Rigaku Oxford Diffraction, 2017) 
;
_exptl_crystal_colour colourless
_exptl_crystal_density_diffrn 1.426
_exptl_crystal_density_meas ?
_exptl_crystal_density_method 'not measured'
_exptl_crystal_description block
_exptl_crystal_F_000 1518
_exptl_crystal_size_max 0.150
_exptl_crystal_size_mid 0.070
_exptl_crystal_size_min 0.070
_refine_diff_density_max 0.90
_refine_diff_density_min -0.66
_refine_ls_extinction_method None
_refine_ls_goodness_of_fit_ref 1.0008
_refine_ls_hydrogen_treatment constr
_refine_ls_matrix_type full
_refine_ls_number_parameters 838
_refine_ls_number_reflns 13768
_refine_ls_number_restraints 74
_refine_ls_R_factor_all 0.0596
_refine_ls_R_factor_gt 0.0511
_refine_ls_shift/su_max 0.0096631
_refine_ls_shift/su_mean 0.0000638
_refine_ls_structure_factor_coef Fsqd
_refine_ls_weighting_details
;
 Method= Modified Sheldrick 
 w=1/[\s^2^(F^2^) + ( 0.06P)^2^ + 8.46P] 
 ,where P=(max(Fo^2^,0) + 2Fc^2^)/3 
;
_refine_ls_weighting_scheme calc
_refine_ls_wR_factor_all 0.1412
_refine_ls_wR_factor_gt 0.1357
_refine_ls_wR_factor_ref 0.1412
_reflns_limit_h_max 16
_reflns_limit_h_min -16
_reflns_limit_k_max 20
_reflns_limit_k_min -20
_reflns_limit_l_max 21
_reflns_limit_l_min 0
_reflns_number_gt 11907
_reflns_number_total 13827
_reflns_threshold_expression I>2.0\s(I)
_oxford_diffrn_Wilson_B_factor 1.95
_oxford_diffrn_Wilson_scale 0.62
_oxford_refine_ls_r_factor_ref 0.0596
_oxford_refine_ls_scale 1.231(4)
_oxford_reflns_number_all 13768
_oxford_structure_analysis_title 'P_T127\SP_T127_auto.cif_od At 11:27 on 20/ 6'
_cod_data_source_file d5sc08522e2.cif
_cod_data_source_block 'global_CCDC4'
_cod_depositor_comments
;
The following automatic conversions were performed:

data item '_chemical_melting_point' value 'not measured' was changed
to '?' -- the value is undefined or not given.

data item '_exptl_crystal_density_meas' value 'not measured' was
changed to '?' -- the value is perceived as not measured.

Automatic conversion script
Id: cif_fix_values 8170 2020-07-09 18:12:32Z antanas 
;
_cod_original_sg_symbol_H-M 'P -1 '
_cod_original_formula_sum 'C68.50 H72 O16 P4 Ti4'
_cod_database_code 1576337
_oxford_refine_reflns_threshold_expression_ref I>-3.0\s(I)

loop_
_symmetry_equiv_pos_as_xyz
x,y,z
-x,-y,-z

loop_
_atom_site_label
_atom_site_type_symbol
_atom_site_fract_x
_atom_site_fract_y
_atom_site_fract_z
_atom_site_U_iso_or_equiv
_atom_site_occupancy
_atom_site_adp_type
_atom_site_refinement_flags_posn
_atom_site_refinement_flags_adp
_atom_site_refinement_flags_occupancy
_atom_site_disorder_assembly
_atom_site_disorder_group
_atom_site_attached_hydrogens
C1 C 0.8010(3) 0.5685(2) 0.2355(2) 0.0296 1.0000 Uani . . . . . .
C2 C 0.8727(3) 0.6413(2) 0.2824(3) 0.0420 1.0000 Uani . . . . . .
C3 C 0.9007(4) 0.7223(3) 0.2576(3) 0.0549 1.0000 Uani . . . . . .
C4 C 0.8566(4) 0.7309(3) 0.1862(3) 0.0576 1.0000 Uani . . . . . .
C5 C 0.7831(4) 0.6595(3) 0.1399(3) 0.0516 1.0000 Uani . . . . . .
C6 C 0.7546(3) 0.5772(2) 0.1637(2) 0.0351 1.0000 Uani . . . . . .
C7 C 0.7008(3) 0.4526(2) 0.34860(19) 0.0282 1.0000 Uani . . . . . .
C8 C 0.7409(3) 0.4295(2) 0.4161(2) 0.0318 1.0000 Uani . . . . . .
C9 C 0.6764(3) 0.4126(3) 0.4787(2) 0.0383 1.0000 Uani . . . . . .
C10 C 0.5712(3) 0.4180(3) 0.4740(2) 0.0386 1.0000 Uani . . . . . .
C11 C 0.5309(3) 0.4415(3) 0.4073(2) 0.0375 1.0000 Uani . . . . . .
C12 C 0.5959(3) 0.4597(2) 0.3453(2) 0.0335 1.0000 Uani . . . . . .
C13 C 0.8244(3) 0.3503(2) -0.04035(18) 0.0261 1.0000 Uani . . . . . .
C14 C 0.8099(3) 0.4275(2) -0.0069(2) 0.0300 1.0000 Uani . . . . . .
C15 C 0.8641(3) 0.5054(2) -0.0335(2) 0.0372 1.0000 Uani . . . . . .
C16 C 0.9320(3) 0.5082(3) -0.0934(2) 0.0414 1.0000 Uani . . . . . .
C17 C 0.9468(3) 0.4312(3) -0.1272(2) 0.0414 1.0000 Uani . . . . . .
C18 C 0.8941(3) 0.3530(2) -0.1007(2) 0.0322 1.0000 Uani . . . . . .
C19 C 0.6591(3) 0.1788(2) -0.08524(18) 0.0256 1.0000 Uani . . . . . .
C20 C 0.6380(3) 0.2067(2) -0.1554(2) 0.0320 1.0000 Uani . . . . . .
C21 C 0.5598(3) 0.1509(3) -0.2122(2) 0.0395 1.0000 Uani . . . . . .
C22 C 0.5010(3) 0.0671(3) -0.1985(2) 0.0392 1.0000 Uani . . . . . .
C23 C 0.5215(3) 0.0390(2) -0.1289(2) 0.0380 1.0000 Uani . . . . . .
C24 C 0.6003(3) 0.0942(2) -0.0724(2) 0.0313 1.0000 Uani . . . . . .
C25 C 0.7601(3) -0.0576(2) 0.0992(2) 0.0297 1.0000 Uani . . . . . .
C26 C 0.7329(3) -0.0441(2) 0.0238(2) 0.0385 1.0000 Uani . . . . . .
C27 C 0.6493(4) -0.1079(3) -0.0243(2) 0.0453 1.0000 Uani . . . . . .
C28 C 0.5940(3) -0.1854(3) 0.0016(3) 0.0422 1.0000 Uani . . . . . .
C29 C 0.6207(3) -0.1992(3) 0.0762(3) 0.0420 1.0000 Uani . . . . . .
C30 C 0.7025(3) -0.1356(2) 0.1253(2) 0.0365 1.0000 Uani . . . . . .
C31 C 0.9736(3) -0.0167(2) 0.1844(2) 0.0306 1.0000 Uani . . . . . .
C32 C 1.0273(3) -0.0456(3) 0.1230(2) 0.0436 1.0000 Uani . . . . . .
C33 C 1.1135(4) -0.0762(3) 0.1395(3) 0.0491 1.0000 Uani . . . . . .
C34 C 1.1458(3) -0.0773(3) 0.2167(3) 0.0476 1.0000 Uani . . . . . .
C35 C 1.0914(4) -0.0512(3) 0.2775(3) 0.0468 1.0000 Uani . . . . . .
C36 C 1.0039(3) -0.0216(2) 0.2614(2) 0.0370 1.0000 Uani . . . . . .
C37 C 1.0762(3) 0.2583(2) 0.44025(19) 0.0284 1.0000 Uani . . . . . .
C38 C 1.1008(3) 0.1881(3) 0.4029(3) 0.0427 1.0000 Uani . . . . . .
C39 C 1.2059(4) 0.1827(3) 0.4153(3) 0.0521 1.0000 Uani . . . . . .
C40 C 1.2850(3) 0.2471(3) 0.4650(2) 0.0425 1.0000 Uani . . . . . .
C41 C 1.2626(3) 0.3179(3) 0.5015(2) 0.0424 1.0000 Uani . . . . . .
C42 C 1.1585(3) 0.3238(3) 0.4893(2) 0.0373 1.0000 Uani . . . . . .
C43 C 0.8961(3) 0.2877(2) 0.51859(19) 0.0302 1.0000 Uani . . . . . .
C44 C 0.8362(3) 0.2165(3) 0.5544(2) 0.0380 1.0000 Uani . . . . . .
C45 C 0.8032(4) 0.2298(3) 0.6288(2) 0.0491 1.0000 Uani . . . . . .
C46 C 0.8296(3) 0.3136(3) 0.6685(2) 0.0481 1.0000 Uani . . . . . .
C47 C 0.8887(3) 0.3846(3) 0.6337(2) 0.0447 1.0000 Uani . . . . . .
C48 C 0.9215(3) 0.3718(3) 0.5589(2) 0.0347 1.0000 Uani . . . . . .
C49 C 0.4728(3) 0.2486(3) 0.2200(2) 0.0364 1.0000 Uani . . . . . .
C50 C 0.4618(3) 0.2212(3) 0.3007(2) 0.0413 1.0000 Uani . . . . . .
C51 C 0.4357(3) 0.1221(3) 0.2963(2) 0.0404 1.0000 Uani . . . . . .
C52 C 0.4822(3) 0.0951(3) 0.3676(2) 0.0449 1.0000 Uani . . . . . .
C53 C 0.6074(3) 0.1320(3) 0.3800(2) 0.0433 1.0000 Uani . . . . . .
C54 C 1.1413(3) 0.2424(3) 0.0763(2) 0.0441 1.0000 Uani . . . . . .
C55 C 1.2338(4) 0.3034(4) 0.1320(3) 0.0564 1.0000 Uani . . . . . .
C56 C 1.2147(4) 0.2942(3) 0.2190(3) 0.0495 1.0000 Uani . . . . . .
C57 C 1.2521(4) 0.3787(3) 0.2753(3) 0.0567 1.0000 Uani . . . . . .
C58 C 1.1954(3) 0.4405(3) 0.2580(3) 0.0502 1.0000 Uani . . . . . .
C59 C 0.6475(6) -0.1389(5) 0.3859(3) 0.0791 1.0000 Uani . . . . . .
C60 C 0.5446(7) -0.1648(6) 0.4109(3) 0.0922 1.0000 Uani . . . . . .
C61 C 0.4728(5) -0.2508(7) 0.3880(5) 0.1073 1.0000 Uani . . . . . .
C62 C 0.5117(8) -0.3091(6) 0.3375(6) 0.1126 1.0000 Uani . . . . . .
C63 C 0.6163(7) -0.2774(6) 0.3150(4) 0.0868 1.0000 Uani . . . . . .
C64 C 0.6778(6) -0.1949(5) 0.3404(3) 0.0764 1.0000 Uani . . . . . .
C65 C 0.7275(9) -0.0474(6) 0.4127(5) 0.1337 1.0000 Uani . . . . . .
C70 C 0.4646(5) 0.5204(5) 1.0663(3) 0.1861 1.0000 Uani D . . 1 . .
C71 C 0.4984(8) 0.4498(5) 1.0607(4) 0.1895 1.0000 Uani D . . 1 . .
C72 C 0.4657(6) 0.5707(3) 1.0059(6) 0.1710 1.0000 Uani D . . 1 . .
C73 C 0.4444(11) 0.5424(9) 1.1244(6) 0.1921 0.5000 Uani D . . 1 1 .
P1 P 0.77787(7) 0.46240(5) 0.26357(5) 0.0236 1.0000 Uani . . . . . .
P2 P 0.75236(7) 0.25008(5) -0.00642(4) 0.0228 1.0000 Uani . . . . . .
P3 P 0.86594(7) 0.02665(5) 0.16140(5) 0.0267 1.0000 Uani . . . . . .
P4 P 0.94371(7) 0.26909(5) 0.42340(5) 0.0257 1.0000 Uani . . . . . .
O1 O 0.77235(17) 0.27738(14) 0.27993(12) 0.0228 1.0000 Uani . . . . . .
O2 O 0.87738(17) 0.32651(13) 0.15745(12) 0.0224 1.0000 Uani . . . . . .
O3 O 0.94058(18) 0.23314(14) 0.24014(13) 0.0249 1.0000 Uani . . . . . .
O5 O 0.74519(17) 0.16501(14) 0.16143(12) 0.0232 1.0000 Uani . . . . . .
O6 O 0.88978(18) 0.45534(14) 0.28592(13) 0.0248 1.0000 Uani . . . . . .
O7 O 0.70912(18) 0.39492(14) 0.19662(12) 0.0247 1.0000 Uani . . . . . .
O8 O 0.68348(18) 0.26892(14) 0.05888(12) 0.0241 1.0000 Uani . . . . . .
O9 O 0.83188(19) 0.20499(15) 0.01847(13) 0.0266 1.0000 Uani . . . . . .
O10 O 0.91345(19) 0.09948(14) 0.11329(13) 0.0284 1.0000 Uani . . . . . .
O11 O 0.8223(2) 0.05273(15) 0.23807(13) 0.0294 1.0000 Uani . . . . . .
O12 O 0.86474(19) 0.18413(15) 0.37953(13) 0.0293 1.0000 Uani . . . . . .
O13 O 0.95820(19) 0.34931(15) 0.38360(13) 0.0273 1.0000 Uani . . . . . .
O14 O 0.56284(18) 0.22984(16) 0.18729(13) 0.0300 1.0000 Uani . . . . . .
O15 O 0.65710(19) 0.11102(15) 0.31140(13) 0.0301 1.0000 Uani . . . . . .
O16 O 1.0444(2) 0.26129(16) 0.09446(15) 0.0335 1.0000 Uani . . . . . .
O17 O 1.07985(18) 0.40804(15) 0.25826(14) 0.0284 1.0000 Uani . . . . . .
Ti1 Ti 0.70623(4) 0.26884(4) 0.17426(3) 0.0208 1.0000 Uani . . . . . .
Ti2 Ti 0.93862(5) 0.34979(4) 0.26545(3) 0.0227 1.0000 Uani . . . . . .
Ti3 Ti 0.90970(5) 0.22183(4) 0.12588(3) 0.0231 1.0000 Uani . . . . . .
Ti4 Ti 0.78463(5) 0.16290(4) 0.27010(3) 0.0227 1.0000 Uani . . . . . .
H21 H 0.9011 0.6336 0.3314 0.0508 1.0000 Uiso R . . . . .
H31 H 0.9478 0.7712 0.2884 0.0649 1.0000 Uiso R . . . . .
H41 H 0.8769 0.7857 0.1684 0.0693 1.0000 Uiso R . . . . .
H51 H 0.7533 0.6675 0.0919 0.0615 1.0000 Uiso R . . . . .
H61 H 0.7058 0.5286 0.1327 0.0428 1.0000 Uiso R . . . . .
H81 H 0.8120 0.4251 0.4189 0.0395 1.0000 Uiso R . . . . .
H91 H 0.7035 0.3979 0.5246 0.0476 1.0000 Uiso R . . . . .
H101 H 0.5277 0.4049 0.5166 0.0457 1.0000 Uiso R . . . . .
H111 H 0.4593 0.4451 0.4043 0.0450 1.0000 Uiso R . . . . .
H121 H 0.5685 0.4764 0.2997 0.0411 1.0000 Uiso R . . . . .
H141 H 0.7634 0.4246 0.0337 0.0362 1.0000 Uiso R . . . . .
H151 H 0.8550 0.5569 -0.0119 0.0465 1.0000 Uiso R . . . . .
H161 H 0.9697 0.5614 -0.1119 0.0503 1.0000 Uiso R . . . . .
H171 H 0.9935 0.4345 -0.1677 0.0500 1.0000 Uiso R . . . . .
H181 H 0.9054 0.3024 -0.1220 0.0391 1.0000 Uiso R . . . . .
H201 H 0.6782 0.2647 -0.1647 0.0394 1.0000 Uiso R . . . . .
H211 H 0.5461 0.1706 -0.2606 0.0471 1.0000 Uiso R . . . . .
H221 H 0.4473 0.0301 -0.2358 0.0472 1.0000 Uiso R . . . . .
H231 H 0.4824 -0.0178 -0.1183 0.0450 1.0000 Uiso R . . . . .
H241 H 0.6127 0.0734 -0.0250 0.0379 1.0000 Uiso R . . . . .
H261 H 0.7725 0.0100 0.0055 0.0458 1.0000 Uiso R . . . . .
H271 H 0.6321 -0.0965 -0.0754 0.0557 1.0000 Uiso R . . . . .
H281 H 0.5389 -0.2284 -0.0296 0.0511 1.0000 Uiso R . . . . .
H291 H 0.5819 -0.2529 0.0955 0.0503 1.0000 Uiso R . . . . .
H301 H 0.7170 -0.1458 0.1766 0.0449 1.0000 Uiso R . . . . .
H321 H 1.0041 -0.0436 0.0703 0.0532 1.0000 Uiso R . . . . .
H331 H 1.1495 -0.0952 0.0989 0.0597 1.0000 Uiso R . . . . .
H341 H 1.2053 -0.0953 0.2289 0.0571 1.0000 Uiso R . . . . .
H351 H 1.1132 -0.0539 0.3299 0.0573 1.0000 Uiso R . . . . .
H361 H 0.9656 -0.0051 0.3015 0.0450 1.0000 Uiso R . . . . .
H381 H 1.0472 0.1463 0.3693 0.0513 1.0000 Uiso R . . . . .
H391 H 1.2230 0.1359 0.3905 0.0622 1.0000 Uiso R . . . . .
H401 H 1.3557 0.2426 0.4735 0.0510 1.0000 Uiso R . . . . .
H411 H 1.3180 0.3608 0.5339 0.0512 1.0000 Uiso R . . . . .
H421 H 1.1426 0.3718 0.5134 0.0451 1.0000 Uiso R . . . . .
H441 H 0.8176 0.1604 0.5294 0.0475 1.0000 Uiso R . . . . .
H451 H 0.7621 0.1819 0.6542 0.0593 1.0000 Uiso R . . . . .
H461 H 0.8052 0.3198 0.7188 0.0581 1.0000 Uiso R . . . . .
H471 H 0.9070 0.4405 0.6591 0.0552 1.0000 Uiso R . . . . .
H481 H 0.9616 0.4203 0.5340 0.0422 1.0000 Uiso R . . . . .
H492 H 0.4847 0.3122 0.2217 0.0442 1.0000 Uiso R . . . . .
H491 H 0.4041 0.2162 0.1879 0.0438 1.0000 Uiso R . . . . .
H502 H 0.5315 0.2499 0.3331 0.0497 1.0000 Uiso R . . . . .
H501 H 0.4019 0.2367 0.3242 0.0501 1.0000 Uiso R . . . . .
H512 H 0.4661 0.1029 0.2493 0.0499 1.0000 Uiso R . . . . .
H511 H 0.3553 0.0944 0.2921 0.0501 1.0000 Uiso R . . . . .
H521 H 0.4506 0.1151 0.4139 0.0553 1.0000 Uiso R . . . . .
H522 H 0.4605 0.0310 0.3640 0.0552 1.0000 Uiso R . . . . .
H531 H 0.6319 0.1051 0.4233 0.0533 1.0000 Uiso R . . . . .
H532 H 0.6313 0.1965 0.3928 0.0535 1.0000 Uiso R . . . . .
H541 H 1.1565 0.2494 0.0213 0.0537 1.0000 Uiso R . . . . .
H542 H 1.1332 0.1811 0.0857 0.0544 1.0000 Uiso R . . . . .
H551 H 1.3040 0.2922 0.1200 0.0678 1.0000 Uiso R . . . . .
H552 H 1.2414 0.3656 0.1223 0.0673 1.0000 Uiso R . . . . .
H561 H 1.2548 0.2555 0.2369 0.0591 1.0000 Uiso R . . . . .
H562 H 1.1344 0.2659 0.2255 0.0587 1.0000 Uiso R . . . . .
H572 H 1.3320 0.4081 0.2705 0.0684 1.0000 Uiso R . . . . .
H571 H 1.2363 0.3635 0.3294 0.0678 1.0000 Uiso R . . . . .
H582 H 1.2288 0.4935 0.2945 0.0623 1.0000 Uiso R . . . . .
H581 H 1.2162 0.4579 0.2050 0.0626 1.0000 Uiso R . . . . .
H601 H 0.5207 -0.1263 0.4432 0.1104 1.0000 Uiso R . . . . .
H621 H 0.4648 -0.3655 0.3199 0.1325 1.0000 Uiso R . . . . .
H631 H 0.6451 -0.3126 0.2817 0.1035 1.0000 Uiso R . . . . .
H641 H 0.7518 -0.1736 0.3246 0.0946 1.0000 Uiso R . . . . .
H652 H 0.7985 -0.0503 0.4321 0.1872 1.0000 Uiso R . . . . .
H653 H 0.6967 -0.0204 0.4543 0.1873 1.0000 Uiso R . . . . .
H651 H 0.7398 -0.0117 0.3688 0.1873 1.0000 Uiso R . . . . .
H711 H 0.4956 0.4171 1.1036 0.2361 1.0000 Uiso R . . 1 . .
H721 H 0.4423 0.6184 1.0117 0.2190 1.0000 Uiso R . . 1 . .
H732 H 0.3853 0.5676 1.1168 0.3012 0.5000 Uiso R . . 1 1 .
H731 H 0.5117 0.5861 1.1502 0.3011 0.5000 Uiso R . . 1 1 .
H733 H 0.4185 0.4905 1.1538 0.3012 0.5000 Uiso R . . 1 1 .
H611 H 0.4025 -0.2698 0.4051 0.1342 1.0000 Uiso R . . . . .
H701 H 0.4384 0.5354 1.1143 0.2334 0.5000 Uiso R . . 1 2 .

loop_
_atom_site_aniso_label
_atom_site_aniso_U_11
_atom_site_aniso_U_22
_atom_site_aniso_U_33
_atom_site_aniso_U_23
_atom_site_aniso_U_13
_atom_site_aniso_U_12
C1 0.0255(16) 0.0296(17) 0.0372(18) 0.0034(14) 0.0034(14) 0.0135(14)
C2 0.038(2) 0.0303(19) 0.058(2) 0.0011(17) -0.0091(18) 0.0126(16)
C3 0.040(2) 0.025(2) 0.098(4) 0.007(2) -0.004(2) 0.0094(17)
C4 0.054(3) 0.032(2) 0.096(4) 0.026(2) 0.017(3) 0.021(2)
C5 0.067(3) 0.047(3) 0.055(3) 0.023(2) 0.016(2) 0.035(2)
C6 0.041(2) 0.0329(19) 0.0371(19) 0.0074(15) 0.0022(16) 0.0186(16)
C7 0.0283(17) 0.0262(16) 0.0279(16) -0.0003(13) -0.0009(13) 0.0071(14)
C8 0.0297(18) 0.0368(19) 0.0301(17) 0.0024(14) -0.0010(14) 0.0129(15)
C9 0.039(2) 0.048(2) 0.0310(18) 0.0074(16) 0.0036(15) 0.0168(18)
C10 0.035(2) 0.047(2) 0.0330(18) 0.0011(16) 0.0082(15) 0.0131(17)
C11 0.0306(19) 0.047(2) 0.0369(19) -0.0009(16) 0.0028(15) 0.0163(17)
C12 0.0319(18) 0.039(2) 0.0329(18) 0.0011(15) -0.0015(14) 0.0172(16)
C13 0.0215(15) 0.0288(17) 0.0250(15) 0.0003(13) -0.0049(12) 0.0057(13)
C14 0.0322(18) 0.0268(17) 0.0298(16) 0.0054(13) 0.0009(14) 0.0081(14)
C15 0.040(2) 0.0267(18) 0.042(2) 0.0076(15) -0.0065(16) 0.0069(16)
C16 0.039(2) 0.038(2) 0.0367(19) 0.0143(16) -0.0087(16) -0.0018(17)
C17 0.0315(19) 0.054(2) 0.0293(18) 0.0084(17) 0.0022(15) 0.0009(18)
C18 0.0286(17) 0.0350(19) 0.0291(17) 0.0027(14) 0.0025(14) 0.0054(15)
C19 0.0261(16) 0.0257(16) 0.0241(15) 0.0002(12) 0.0016(12) 0.0081(13)
C20 0.0325(18) 0.0301(18) 0.0293(17) 0.0020(14) -0.0015(14) 0.0055(15)
C21 0.041(2) 0.044(2) 0.0287(18) 0.0012(16) -0.0059(16) 0.0096(18)
C22 0.0325(19) 0.036(2) 0.040(2) -0.0083(16) -0.0064(16) 0.0028(16)
C23 0.0345(19) 0.0239(17) 0.050(2) 0.0004(15) 0.0039(17) 0.0022(15)
C24 0.0329(18) 0.0264(17) 0.0329(17) 0.0025(13) 0.0001(14) 0.0080(14)
C25 0.0295(17) 0.0248(16) 0.0370(18) 0.0030(13) 0.0026(14) 0.0119(14)
C26 0.045(2) 0.0307(19) 0.040(2) 0.0056(15) -0.0009(17) 0.0125(17)
C27 0.054(3) 0.041(2) 0.043(2) 0.0015(17) -0.0082(19) 0.019(2)
C28 0.037(2) 0.037(2) 0.051(2) -0.0056(17) -0.0081(18) 0.0129(17)
C29 0.035(2) 0.0280(19) 0.060(3) 0.0096(17) 0.0039(18) 0.0055(16)
C30 0.036(2) 0.0300(18) 0.043(2) 0.0091(15) 0.0018(16) 0.0095(16)
C31 0.0292(17) 0.0242(16) 0.0398(19) 0.0059(14) 0.0034(14) 0.0101(14)
C32 0.046(2) 0.049(2) 0.048(2) 0.0222(18) 0.0159(18) 0.027(2)
C33 0.050(2) 0.054(3) 0.061(3) 0.028(2) 0.024(2) 0.034(2)
C34 0.037(2) 0.041(2) 0.071(3) 0.016(2) 0.005(2) 0.0194(18)
C35 0.054(3) 0.034(2) 0.053(2) -0.0002(18) -0.017(2) 0.0181(19)
C36 0.046(2) 0.0258(18) 0.040(2) -0.0012(15) -0.0027(17) 0.0150(16)
C37 0.0287(17) 0.0319(18) 0.0258(15) 0.0045(13) -0.0012(13) 0.0117(14)
C38 0.036(2) 0.0309(19) 0.060(3) -0.0063(17) -0.0053(18) 0.0117(16)
C39 0.040(2) 0.038(2) 0.083(3) 0.000(2) 0.005(2) 0.0197(19)
C40 0.0309(19) 0.055(2) 0.048(2) 0.0178(19) 0.0028(17) 0.0206(18)
C41 0.0289(19) 0.061(3) 0.0348(19) -0.0018(18) -0.0043(15) 0.0139(18)
C42 0.0301(19) 0.041(2) 0.0385(19) -0.0044(16) -0.0023(15) 0.0103(16)
C43 0.0282(17) 0.0358(19) 0.0274(16) 0.0032(14) -0.0063(13) 0.0124(15)
C44 0.040(2) 0.044(2) 0.0331(18) 0.0105(16) 0.0016(16) 0.0157(17)
C45 0.045(2) 0.073(3) 0.034(2) 0.019(2) 0.0057(17) 0.022(2)
C46 0.034(2) 0.084(3) 0.0264(18) -0.001(2) -0.0015(16) 0.021(2)
C47 0.031(2) 0.060(3) 0.039(2) -0.0157(19) -0.0069(16) 0.0139(19)
C48 0.0247(17) 0.040(2) 0.0360(19) -0.0025(15) -0.0051(14) 0.0082(15)
C49 0.0249(17) 0.044(2) 0.042(2) 0.0004(16) 0.0058(15) 0.0141(16)
C50 0.037(2) 0.046(2) 0.040(2) 0.0006(17) 0.0075(17) 0.0128(18)
C51 0.0315(19) 0.044(2) 0.042(2) 0.0032(17) 0.0064(16) 0.0066(17)
C52 0.040(2) 0.051(2) 0.043(2) 0.0107(18) 0.0118(18) 0.0118(19)
C53 0.040(2) 0.058(3) 0.0299(18) 0.0042(17) 0.0077(16) 0.0123(19)
C54 0.032(2) 0.060(3) 0.047(2) 0.0076(19) 0.0102(17) 0.0228(19)
C55 0.041(2) 0.068(3) 0.062(3) 0.011(2) 0.008(2) 0.019(2)
C56 0.039(2) 0.057(3) 0.059(3) 0.015(2) 0.0030(19) 0.023(2)
C57 0.038(2) 0.073(3) 0.062(3) 0.000(2) -0.008(2) 0.024(2)
C58 0.0257(19) 0.055(3) 0.066(3) 0.008(2) 0.0028(19) 0.0080(18)
C59 0.094(5) 0.100(5) 0.058(3) 0.028(3) -0.000(3) 0.049(4)
C60 0.102(5) 0.161(8) 0.047(3) 0.047(4) 0.016(3) 0.079(6)
C61 0.048(3) 0.188(9) 0.102(5) 0.107(6) 0.015(3) 0.042(5)
C62 0.109(7) 0.104(6) 0.124(7) 0.058(5) -0.032(5) 0.030(5)
C63 0.092(5) 0.110(6) 0.075(4) 0.024(4) -0.003(4) 0.054(5)
C64 0.087(4) 0.092(5) 0.060(3) 0.025(3) 0.007(3) 0.040(4)
C65 0.203(11) 0.092(6) 0.101(6) 0.033(5) -0.019(6) 0.040(7)
C70 0.083(5) 0.076(5) 0.361(15) -0.013(6) -0.091(7) -0.009(4)
C71 0.093(6) 0.072(5) 0.370(15) 0.004(7) -0.097(8) -0.003(4)
C72 0.065(5) 0.058(4) 0.368(15) -0.005(6) -0.095(7) 0.008(3)
C73 0.076(8) 0.100(9) 0.347(17) -0.009(10) -0.086(10) -0.028(7)
P1 0.0227(4) 0.0218(4) 0.0270(4) 0.0017(3) -0.0010(3) 0.0085(3)
P2 0.0235(4) 0.0236(4) 0.0214(4) 0.0015(3) 0.0004(3) 0.0080(3)
P3 0.0274(4) 0.0226(4) 0.0321(4) 0.0057(3) 0.0030(3) 0.0102(3)
P4 0.0248(4) 0.0268(4) 0.0247(4) 0.0026(3) -0.0041(3) 0.0082(3)
O1 0.0199(10) 0.0229(11) 0.0242(10) 0.0029(8) -0.0007(8) 0.0053(9)
O2 0.0181(10) 0.0217(11) 0.0275(11) 0.0054(8) 0.0004(8) 0.0061(8)
O3 0.0229(11) 0.0256(11) 0.0277(11) 0.0063(9) -0.0005(9) 0.0098(9)
O5 0.0223(11) 0.0229(11) 0.0238(10) 0.0039(8) 0.0020(8) 0.0064(9)
O6 0.0229(11) 0.0217(11) 0.0302(11) 0.0029(9) -0.0010(9) 0.0082(9)
O7 0.0235(11) 0.0257(11) 0.0264(11) 0.0020(9) -0.0021(9) 0.0105(9)
O8 0.0241(11) 0.0295(12) 0.0209(10) 0.0042(9) 0.0016(8) 0.0113(9)
O9 0.0280(12) 0.0294(12) 0.0262(11) 0.0030(9) 0.0015(9) 0.0147(10)
O10 0.0298(12) 0.0241(11) 0.0345(12) 0.0071(9) 0.0065(10) 0.0116(10)
O11 0.0338(13) 0.0250(12) 0.0318(12) 0.0070(9) 0.0051(10) 0.0117(10)
O12 0.0293(12) 0.0297(12) 0.0284(11) 0.0058(9) -0.0028(9) 0.0089(10)
O13 0.0279(12) 0.0275(12) 0.0258(11) 0.0035(9) -0.0036(9) 0.0085(10)
O14 0.0218(11) 0.0351(13) 0.0320(12) -0.0010(10) 0.0028(9) 0.0087(10)
O15 0.0304(12) 0.0289(12) 0.0283(12) 0.0030(9) 0.0045(10) 0.0059(10)
O16 0.0270(12) 0.0363(13) 0.0423(14) 0.0143(11) 0.0087(10) 0.0146(11)
O17 0.0209(11) 0.0284(12) 0.0344(12) 0.0050(9) -0.0003(9) 0.0057(9)
Ti1 0.0187(3) 0.0220(3) 0.0214(3) 0.0016(2) -0.0003(2) 0.0065(2)
Ti2 0.0188(3) 0.0214(3) 0.0270(3) 0.0036(2) -0.0020(2) 0.0056(2)
Ti3 0.0217(3) 0.0219(3) 0.0276(3) 0.0055(2) 0.0025(2) 0.0088(2)
Ti4 0.0220(3) 0.0209(3) 0.0236(3) 0.0034(2) -0.0005(2) 0.0052(2)

loop_
_atom_type_symbol
_atom_type_scat_dispersion_real
_atom_type_scat_dispersion_imag
_atom_type_scat_Cromer_Mann_a1
_atom_type_scat_Cromer_Mann_b1
_atom_type_scat_Cromer_Mann_a2
_atom_type_scat_Cromer_Mann_b2
_atom_type_scat_Cromer_Mann_a3
_atom_type_scat_Cromer_Mann_b3
_atom_type_scat_Cromer_Mann_a4
_atom_type_scat_Cromer_Mann_b4
_atom_type_scat_Cromer_Mann_c
_atom_type_scat_source
Ti 0.2191 1.8069 9.7595 7.8508 7.3558 0.5000 1.6991 35.6338 1.9021 116.1050 1.2807 'International Tables Vol C 4.2.6.8 and 6.1.1.4'
O 0.0492 0.0322 3.0485 13.2771 2.2868 5.7011 1.5463 0.3239 0.8670 32.9089 0.2508 'International Tables Vol C 4.2.6.8 and 6.1.1.4'
P 0.2955 0.4335 6.4345 1.9067 4.1791 27.1570 1.7800 0.5260 1.4908 68.1645 1.1149 'International Tables Vol C 4.2.6.8 and 6.1.1.4'
C 0.0181 0.0091 2.3100 20.8439 1.0200 10.2075 1.5886 0.5687 0.8650 51.6512 0.2156 'International Tables Vol C 4.2.6.8 and 6.1.1.4'
H 0.0000 0.0000 0.4930 10.5109 0.3229 26.1257 0.1402 3.1424 0.0408 57.7998 0.0030 'International Tables Vol C 4.2.6.8 and 6.1.1.4'

loop_
_geom_angle_atom_site_label_1
_geom_angle_site_symmetry_1
_geom_angle_atom_site_label_2
_geom_angle_site_symmetry_2
_geom_angle_atom_site_label_3
_geom_angle_site_symmetry_3
_geom_angle
_geom_angle_publ_flag
C2 . C1 . C6 . 121.7(3) yes
C2 . C1 . P1 . 120.2(3) yes
C6 . C1 . P1 . 117.8(3) yes
C1 . C2 . C3 . 120.9(4) yes
C1 . C2 . H21 . 119.7 no
C3 . C2 . H21 . 119.4 no
C2 . C3 . C4 . 117.5(4) yes
C2 . C3 . H31 . 121.6 no
C4 . C3 . H31 . 120.9 no
C3 . C4 . C5 . 122.3(4) yes
C3 . C4 . H41 . 117.8 no
C5 . C4 . H41 . 119.9 no
C4 . C5 . C6 . 121.1(4) yes
C4 . C5 . H51 . 120.3 no
C6 . C5 . H51 . 118.6 no
C1 . C6 . C5 . 116.6(4) yes
C1 . C6 . H61 . 121.7 no
C5 . C6 . H61 . 121.7 no
C8 . C7 . C12 . 119.6(3) yes
C8 . C7 . P1 . 119.6(3) yes
C12 . C7 . P1 . 120.5(3) yes
C7 . C8 . C9 . 119.6(3) yes
C7 . C8 . H81 . 120.0 no
C9 . C8 . H81 . 120.4 no
C8 . C9 . C10 . 120.3(3) yes
C8 . C9 . H91 . 119.9 no
C10 . C9 . H91 . 119.8 no
C9 . C10 . C11 . 120.6(3) yes
C9 . C10 . H101 . 119.2 no
C11 . C10 . H101 . 120.2 no
C10 . C11 . C12 . 119.2(3) yes
C10 . C11 . H111 . 120.4 no
C12 . C11 . H111 . 120.5 no
C7 . C12 . C11 . 120.8(3) yes
C7 . C12 . H121 . 120.1 no
C11 . C12 . H121 . 119.1 no
C14 . C13 . C18 . 121.0(3) yes
C14 . C13 . P2 . 119.9(3) yes
C18 . C13 . P2 . 119.1(3) yes
C13 . C14 . C15 . 120.5(3) yes
C13 . C14 . H141 . 120.0 no
C15 . C14 . H141 . 119.5 no
C14 . C15 . C16 . 118.7(4) yes
C14 . C15 . H151 . 121.1 no
C16 . C15 . H151 . 120.2 no
C15 . C16 . C17 . 121.2(3) yes
C15 . C16 . H161 . 119.3 no
C17 . C16 . H161 . 119.6 no
C16 . C17 . C18 . 120.9(4) yes
C16 . C17 . H171 . 119.9 no
C18 . C17 . H171 . 119.2 no
C13 . C18 . C17 . 117.8(4) yes
C13 . C18 . H181 . 121.3 no
C17 . C18 . H181 . 120.9 no
C20 . C19 . C24 . 116.9(3) yes
C20 . C19 . P2 . 123.4(3) yes
C24 . C19 . P2 . 119.5(3) yes
C19 . C20 . C21 . 121.4(3) yes
C19 . C20 . H201 . 117.3 no
C21 . C20 . H201 . 121.3 no
C20 . C21 . C22 . 121.3(3) yes
C20 . C21 . H211 . 120.9 no
C22 . C21 . H211 . 117.9 no
C21 . C22 . C23 . 117.6(3) yes
C21 . C22 . H221 . 121.5 no
C23 . C22 . H221 . 120.8 no
C22 . C23 . C24 . 121.3(3) yes
C22 . C23 . H231 . 119.1 no
C24 . C23 . H231 . 119.6 no
C23 . C24 . C19 . 121.6(3) yes
C23 . C24 . H241 . 119.7 no
C19 . C24 . H241 . 118.7 no
C26 . C25 . C30 . 116.6(3) yes
C26 . C25 . P3 . 121.4(3) yes
C30 . C25 . P3 . 121.9(3) yes
C25 . C26 . C27 . 122.0(4) yes
C25 . C26 . H261 . 116.9 no
C27 . C26 . H261 . 121.0 no
C26 . C27 . C28 . 120.9(4) yes
C26 . C27 . H271 . 120.0 no
C28 . C27 . H271 . 119.1 no
C27 . C28 . C29 . 117.4(4) yes
C27 . C28 . H281 . 121.8 no
C29 . C28 . H281 . 120.8 no
C28 . C29 . C30 . 122.3(4) yes
C28 . C29 . H291 . 118.3 no
C30 . C29 . H291 . 119.3 no
C29 . C30 . C25 . 120.8(4) yes
C29 . C30 . H301 . 120.5 no
C25 . C30 . H301 . 118.7 no
C32 . C31 . C36 . 120.4(3) yes
C32 . C31 . P3 . 119.6(3) yes
C36 . C31 . P3 . 120.0(3) yes
C31 . C32 . C33 . 120.5(4) yes
C31 . C32 . H321 . 119.5 no
C33 . C32 . H321 . 120.0 no
C32 . C33 . C34 . 118.4(4) yes
C32 . C33 . H331 . 120.7 no
C34 . C33 . H331 . 120.9 no
C33 . C34 . C35 . 121.4(4) yes
C33 . C34 . H341 . 119.7 no
C35 . C34 . H341 . 118.8 no
C34 . C35 . C36 . 120.5(4) yes
C34 . C35 . H351 . 120.3 no
C36 . C35 . H351 . 119.2 no
C35 . C36 . C31 . 118.7(4) yes
C35 . C36 . H361 . 121.5 no
C31 . C36 . H361 . 119.8 no
C38 . C37 . C42 . 120.5(3) yes
C38 . C37 . P4 . 120.3(3) yes
C42 . C37 . P4 . 119.1(3) yes
C37 . C38 . C39 . 119.1(4) yes
C37 . C38 . H381 . 120.1 no
C39 . C38 . H381 . 120.9 no
C38 . C39 . C40 . 119.5(4) yes
C38 . C39 . H391 . 119.6 no
C40 . C39 . H391 . 120.9 no
C39 . C40 . C41 . 122.2(4) yes
C39 . C40 . H401 . 118.9 no
C41 . C40 . H401 . 118.8 no
C40 . C41 . C42 . 118.6(4) yes
C40 . C41 . H411 . 120.2 no
C42 . C41 . H411 . 121.1 no
C37 . C42 . C41 . 120.1(4) yes
C37 . C42 . H421 . 120.6 no
C41 . C42 . H421 . 119.3 no
C44 . C43 . C48 . 118.9(3) yes
C44 . C43 . P4 . 117.5(3) yes
C48 . C43 . P4 . 123.6(3) yes
C43 . C44 . C45 . 118.0(4) yes
C43 . C44 . H441 . 121.1 no
C45 . C44 . H441 . 120.9 no
C44 . C45 . C46 . 122.6(4) yes
C44 . C45 . H451 . 119.3 no
C46 . C45 . H451 . 118.1 no
C45 . C46 . C47 . 120.0(4) yes
C45 . C46 . H461 . 120.0 no
C47 . C46 . H461 . 120.0 no
C46 . C47 . C48 . 117.6(4) yes
C46 . C47 . H471 . 121.3 no
C48 . C47 . H471 . 121.1 no
C43 . C48 . C47 . 122.8(4) yes
C43 . C48 . H481 . 118.7 no
C47 . C48 . H481 . 118.4 no
C50 . C49 . O14 . 109.4(3) yes
C50 . C49 . H492 . 108.9 no
O14 . C49 . H492 . 110.7 no
C50 . C49 . H491 . 109.3 no
O14 . C49 . H491 . 109.2 no
H492 . C49 . H491 . 109.3 no
C49 . C50 . C51 . 108.1(3) yes
C49 . C50 . H502 . 110.7 no
C51 . C50 . H502 . 109.2 no
C49 . C50 . H501 . 109.3 no
C51 . C50 . H501 . 110.1 no
H502 . C50 . H501 . 109.4 no
C50 . C51 . C52 . 111.3(3) yes
C50 . C51 . H512 . 109.8 no
C52 . C51 . H512 . 109.7 no
C50 . C51 . H511 . 108.0 no
C52 . C51 . H511 . 109.4 no
H512 . C51 . H511 . 108.6 no
C51 . C52 . C53 . 114.7(3) yes
C51 . C52 . H521 . 108.1 no
C53 . C52 . H521 . 107.8 no
C51 . C52 . H522 . 109.0 no
C53 . C52 . H522 . 107.7 no
H521 . C52 . H522 . 109.4 no
C52 . C53 . O15 . 109.9(3) yes
C52 . C53 . H531 . 109.6 no
O15 . C53 . H531 . 107.3 no
C52 . C53 . H532 . 109.7 no
O15 . C53 . H532 . 111.0 no
H531 . C53 . H532 . 109.3 no
C55 . C54 . O16 . 106.1(3) yes
C55 . C54 . H541 . 112.7 no
O16 . C54 . H541 . 111.2 no
C55 . C54 . H542 . 108.8 no
O16 . C54 . H542 . 111.0 no
H541 . C54 . H542 . 107.1 no
C54 . C55 . C56 . 114.8(4) yes
C54 . C55 . H551 . 107.9 no
C56 . C55 . H551 . 109.2 no
C54 . C55 . H552 . 108.4 no
C56 . C55 . H552 . 106.8 no
H551 . C55 . H552 . 109.7 no
C55 . C56 . C57 . 117.7(4) yes
C55 . C56 . H561 . 107.0 no
C57 . C56 . H561 . 107.7 no
C55 . C56 . H562 . 109.4 no
C57 . C56 . H562 . 106.1 no
H561 . C56 . H562 . 108.7 no
C56 . C57 . C58 . 113.7(4) yes
C56 . C57 . H572 . 108.0 no
C58 . C57 . H572 . 107.8 no
C56 . C57 . H571 . 109.4 no
C58 . C57 . H571 . 106.7 no
H572 . C57 . H571 . 111.3 no
C57 . C58 . O17 . 115.6(4) yes
C57 . C58 . H582 . 107.4 no
O17 . C58 . H582 . 112.7 no
C57 . C58 . H581 . 105.5 no
O17 . C58 . H581 . 108.7 no
H582 . C58 . H581 . 106.3 no
C60 . C59 . C64 . 118.4(8) yes
C60 . C59 . C65 . 119.6(8) yes
C64 . C59 . C65 . 122.0(8) yes
C59 . C60 . C61 . 119.0(7) yes
C59 . C60 . H601 . 120.3 no
C61 . C60 . H601 . 120.7 no
C60 . C61 . C62 . 119.7(6) yes
C60 . C61 . H611 . 120.2 no
C62 . C61 . H611 . 120.1 no
C61 . C62 . C63 . 117.2(8) yes
C61 . C62 . H621 . 121.2 no
C63 . C62 . H621 . 121.6 no
C62 . C63 . C64 . 118.4(8) yes
C62 . C63 . H631 . 120.3 no
C64 . C63 . H631 . 121.3 no
C63 . C64 . C59 . 127.3(7) yes
C63 . C64 . H641 . 117.6 no
C59 . C64 . H641 . 115.1 no
C59 . C65 . H652 . 110.6 no
C59 . C65 . H653 . 110.3 no
H652 . C65 . H653 . 108.9 no
C59 . C65 . H651 . 109.4 no
H652 . C65 . H651 . 108.5 no
H653 . C65 . H651 . 109.2 no
C71 . C70 . C72 . 123.08(6) yes
C70 . C71 . C72 2_667 118.45(6) yes
C70 . C71 . H711 . 120.0 no
C72 2_667 C71 . H711 . 121.6 no
C70 . C72 . C71 2_667 118.47(6) yes
C70 . C72 . H721 . 120.9 no
C71 2_667 C72 . H721 . 120.6 no
H732 . C73 . H731 . 111.1 no
H732 . C73 . H733 . 110.4 no
H731 . C73 . H733 . 111.6 no
C7 . P1 . C1 . 106.66(16) yes
C7 . P1 . O6 . 108.42(14) yes
C1 . P1 . O6 . 107.30(14) yes
C7 . P1 . O7 . 109.64(14) yes
C1 . P1 . O7 . 109.36(15) yes
O6 . P1 . O7 . 115.11(12) yes
C7 . P1 . Ti1 . 106.27(11) yes
C1 . P1 . Ti1 . 135.85(12) yes
O6 . P1 . Ti1 . 89.07(9) yes
O7 . P1 . Ti1 . 30.45(8) yes
C7 . P1 . Ti2 . 111.99(11) yes
C1 . P1 . Ti2 . 130.08(11) yes
O6 . P1 . Ti2 . 30.61(8) yes
O7 . P1 . Ti2 . 86.25(8) yes
Ti1 . P1 . Ti2 . 58.57(2) yes
C19 . P2 . C13 . 110.11(15) yes
C19 . P2 . O8 . 108.95(14) yes
C13 . P2 . O8 . 106.35(14) yes
C19 . P2 . O9 . 106.97(14) yes
C13 . P2 . O9 . 110.07(14) yes
O8 . P2 . O9 . 114.38(12) yes
C19 . P2 . Ti3 . 134.28(11) yes
C13 . P2 . Ti3 . 105.41(11) yes
O8 . P2 . Ti3 . 87.02(8) yes
O9 . P2 . Ti3 . 31.73(9) yes
C25 . P3 . C31 . 107.05(16) yes
C25 . P3 . O10 . 106.90(15) yes
C31 . P3 . O10 . 106.83(15) yes
C25 . P3 . O11 . 112.95(15) yes
C31 . P3 . O11 . 108.84(15) yes
O10 . P3 . O11 . 113.89(13) yes
C43 . P4 . C37 . 106.37(15) yes
C43 . P4 . O12 . 110.94(15) yes
C37 . P4 . O12 . 109.13(15) yes
C43 . P4 . O13 . 106.11(15) yes
C37 . P4 . O13 . 108.38(15) yes
O12 . P4 . O13 . 115.49(13) yes
C43 . P4 . Ti2 . 133.57(11) yes
C37 . P4 . Ti2 . 108.61(11) yes
O12 . P4 . Ti2 . 85.15(9) yes
O13 . P4 . Ti2 . 33.37(9) yes
Ti1 . O1 . Ti2 . 101.63(9) yes
Ti1 . O1 . Ti4 . 94.72(10) yes
Ti2 . O1 . Ti4 . 98.18(9) yes
Ti1 . O2 . Ti2 . 100.93(10) yes
Ti1 . O2 . Ti3 . 98.68(9) yes
Ti2 . O2 . Ti3 . 101.01(10) yes
Ti2 . O3 . Ti3 . 100.36(10) yes
Ti2 . O3 . Ti4 . 99.55(10) yes
Ti3 . O3 . Ti4 . 97.80(10) yes
Ti1 . O5 . Ti3 . 98.72(9) yes
Ti1 . O5 . Ti4 . 95.80(10) yes
Ti3 . O5 . Ti4 . 96.66(9) yes
P1 . O6 . Ti2 . 127.05(13) yes
P1 . O7 . Ti1 . 126.96(12) yes
P2 . O8 . Ti1 . 129.57(13) yes
P2 . O9 . Ti3 . 125.16(13) yes
P3 . O10 . Ti3 . 129.31(14) yes
P3 . O11 . Ti4 . 129.73(13) yes
P4 . O12 . Ti4 . 130.31(14) yes
P4 . O13 . Ti2 . 123.09(14) yes
C49 . O14 . Ti1 . 145.8(2) yes
C53 . O15 . Ti4 . 132.9(2) yes
C54 . O16 . Ti3 . 146.8(3) yes
C58 . O17 . Ti2 . 169.1(3) yes
O2 . Ti1 . O7 . 84.91(9) yes
O2 . Ti1 . O8 . 85.98(9) yes
O7 . Ti1 . O8 . 94.05(9) yes
O2 . Ti1 . O1 . 77.95(9) yes
O7 . Ti1 . O1 . 87.61(9) yes
O8 . Ti1 . O1 . 163.64(9) yes
O2 . Ti1 . O5 . 80.87(9) yes
O7 . Ti1 . O5 . 164.53(9) yes
O8 . Ti1 . O5 . 91.03(9) yes
O1 . Ti1 . O5 . 83.49(9) yes
O2 . Ti1 . P1 . 74.61(6) yes
O7 . Ti1 . P1 . 22.59(6) yes
O8 . Ti1 . P1 . 112.73(7) yes
O1 . Ti1 . P1 . 66.05(7) yes
O5 . Ti1 . P1 . 144.01(7) yes
O2 . Ti1 . O14 . 175.03(10) yes
O7 . Ti1 . O14 . 90.34(10) yes
O8 . Ti1 . O14 . 92.90(10) yes
O1 . Ti1 . O14 . 103.38(10) yes
O5 . Ti1 . O14 . 104.00(10) yes
O2 . Ti1 . Ti2 . 37.49(6) yes
O7 . Ti1 . Ti2 . 80.28(6) yes
O8 . Ti1 . Ti2 . 123.32(7) yes
O1 . Ti1 . Ti2 . 40.96(6) yes
O5 . Ti1 . Ti2 . 84.71(7) yes
O2 . Ti1 . Ti3 . 38.36(6) yes
O7 . Ti1 . Ti3 . 123.18(7) yes
O8 . Ti1 . Ti3 . 81.79(7) yes
O1 . Ti1 . Ti3 . 83.69(6) yes
O5 . Ti1 . Ti3 . 43.27(6) yes
O2 . Ti1 . Ti4 . 82.41(6) yes
O7 . Ti1 . Ti4 . 129.83(6) yes
O8 . Ti1 . Ti4 . 132.87(7) yes
O1 . Ti1 . Ti4 . 42.27(6) yes
O5 . Ti1 . Ti4 . 42.08(6) yes
P1 . Ti1 . O14 . 101.44(8) yes
P1 . Ti1 . Ti2 . 59.85(2) yes
O14 . Ti1 . Ti2 . 142.92(8) yes
P1 . Ti1 . Ti3 . 111.40(3) yes
O14 . Ti1 . Ti3 . 146.24(8) yes
Ti2 . Ti1 . Ti3 . 57.54(2) yes
P1 . Ti1 . Ti4 . 107.79(3) yes
O14 . Ti1 . Ti4 . 101.83(8) yes
Ti2 . Ti1 . Ti4 . 60.85(2) yes
Ti3 . Ti1 . Ti4 . 61.37(2) yes
Ti1 . Ti2 . O1 . 37.41(6) yes
Ti1 . Ti2 . O13 . 122.12(7) yes
O1 . Ti2 . O13 . 84.90(9) yes
Ti1 . Ti2 . O6 . 83.83(7) yes
O1 . Ti2 . O6 . 84.72(9) yes
O13 . Ti2 . O6 . 87.17(9) yes
Ti1 . Ti2 . O2 . 41.58(6) yes
O1 . Ti2 . O2 . 78.47(9) yes
O13 . Ti2 . O2 . 163.20(9) yes
O6 . Ti2 . O2 . 93.64(9) yes
Ti1 . Ti2 . O3 . 80.82(7) yes
O1 . Ti2 . O3 . 79.82(9) yes
O13 . Ti2 . O3 . 96.42(9) yes
O6 . Ti2 . O3 . 163.73(9) yes
O2 . Ti2 . O3 . 78.39(9) yes
Ti1 . Ti2 . P4 . 111.49(3) yes
O1 . Ti2 . P4 . 75.55(6) yes
O13 . Ti2 . P4 . 23.54(7) yes
O6 . Ti2 . P4 . 107.47(7) yes
O2 . Ti2 . P4 . 144.52(7) yes
Ti1 . Ti2 . P1 . 61.58(2) yes
O1 . Ti2 . P1 . 66.22(6) yes
O13 . Ti2 . P1 . 97.60(7) yes
O6 . Ti2 . P1 . 22.34(6) yes
O2 . Ti2 . P1 . 77.97(7) yes
Ti1 . Ti2 . O17 . 145.65(8) yes
O1 . Ti2 . O17 . 176.70(10) yes
O13 . Ti2 . O17 . 92.15(10) yes
O6 . Ti2 . O17 . 96.63(10) yes
O2 . Ti2 . O17 . 104.40(10) yes
Ti1 . Ti2 . Ti3 . 60.20(2) yes
O1 . Ti2 . Ti3 . 83.50(6) yes
O13 . Ti2 . Ti3 . 136.54(7) yes
O6 . Ti2 . Ti3 . 132.92(7) yes
O2 . Ti2 . Ti3 . 39.33(6) yes
Ti1 . Ti2 . Ti4 . 54.78(2) yes
O1 . Ti2 . Ti4 . 38.67(6) yes
O13 . Ti2 . Ti4 . 85.44(7) yes
O6 . Ti2 . Ti4 . 123.33(7) yes
O2 . Ti2 . Ti4 . 80.09(7) yes
O3 . Ti2 . P4 . 73.60(7) yes
O3 . Ti2 . P1 . 141.71(7) yes
P4 . Ti2 . P1 . 112.12(3) yes
O3 . Ti2 . O17 . 99.08(10) yes
P4 . Ti2 . O17 . 101.17(8) yes
P1 . Ti2 . O17 . 115.75(8) yes
O3 . Ti2 . Ti3 . 40.27(7) yes
P4 . Ti2 . Ti3 . 113.25(3) yes
P1 . Ti2 . Ti3 . 115.29(3) yes
O17 . Ti2 . Ti3 . 97.69(8) yes
O3 . Ti2 . Ti4 . 41.72(7) yes
P4 . Ti2 . Ti4 . 64.52(3) yes
P1 . Ti2 . Ti4 . 104.41(3) yes
O17 . Ti2 . Ti4 . 139.71(8) yes
Ti3 . Ti2 . Ti4 . 60.26(2) yes
Ti1 . Ti3 . Ti2 . 62.26(2) yes
Ti1 . Ti3 . O5 . 38.01(6) yes
Ti2 . Ti3 . O5 . 85.11(6) yes
Ti1 . Ti3 . O9 . 82.10(7) yes
Ti2 . Ti3 . O9 . 134.14(7) yes
O5 . Ti3 . O9 . 83.02(9) yes
Ti1 . Ti3 . O10 . 124.08(7) yes
Ti2 . Ti3 . O10 . 132.97(7) yes
O5 . Ti3 . O10 . 86.14(9) yes
O9 . Ti3 . O10 . 90.16(10) yes
Ti1 . Ti3 . O3 . 81.95(7) yes
Ti2 . Ti3 . O3 . 39.37(6) yes
O5 . Ti3 . O3 . 80.58(9) yes
O9 . Ti3 . O3 . 162.87(9) yes
O10 . Ti3 . O3 . 93.61(10) yes
Ti1 . Ti3 . O2 . 42.96(6) yes
Ti2 . Ti3 . O2 . 39.67(6) yes
O5 . Ti3 . O2 . 80.22(9) yes
O9 . Ti3 . O2 . 94.58(9) yes
O10 . Ti3 . O2 . 164.88(9) yes
Ti1 . Ti3 . P2 . 61.63(2) yes
Ti2 . Ti3 . P2 . 111.39(3) yes
O5 . Ti3 . P2 . 73.79(6) yes
O9 . Ti3 . P2 . 23.10(6) yes
O10 . Ti3 . P2 . 110.16(7) yes
Ti1 . Ti3 . O16 . 145.72(8) yes
Ti2 . Ti3 . O16 . 98.13(9) yes
O5 . Ti3 . O16 . 176.10(10) yes
O9 . Ti3 . O16 . 96.15(11) yes
O10 . Ti3 . O16 . 90.06(11) yes
Ti1 . Ti3 . Ti4 . 55.52(2) yes
Ti2 . Ti3 . Ti4 . 60.66(2) yes
O5 . Ti3 . Ti4 . 38.93(6) yes
O9 . Ti3 . Ti4 . 121.89(7) yes
O10 . Ti3 . Ti4 . 84.69(7) yes
O3 . Ti3 . O2 . 77.83(9) yes
O3 . Ti3 . P2 . 143.25(7) yes
O2 . Ti3 . P2 . 72.28(7) yes
O3 . Ti3 . O16 . 100.54(11) yes
O2 . Ti3 . O16 . 103.66(11) yes
P2 . Ti3 . O16 . 106.82(8) yes
O3 . Ti3 . Ti4 . 42.16(7) yes
O2 . Ti3 . Ti4 . 80.61(7) yes
P2 . Ti3 . Ti4 . 110.77(3) yes
O16 . Ti3 . Ti4 . 141.52(9) yes
Ti2 . Ti4 . Ti3 . 59.07(3) yes
Ti2 . Ti4 . Ti1 . 64.36(2) yes
Ti3 . Ti4 . Ti1 . 63.11(2) yes
Ti2 . Ti4 . O12 . 79.27(7) yes
Ti3 . Ti4 . O12 . 121.31(7) yes
Ti1 . Ti4 . O12 . 133.60(7) yes
Ti2 . Ti4 . O11 . 125.66(7) yes
Ti3 . Ti4 . O11 . 80.60(7) yes
Ti1 . Ti4 . O11 . 129.07(7) yes
O12 . Ti4 . O11 . 95.05(10) yes
Ti2 . Ti4 . O3 . 38.73(6) yes
Ti3 . Ti4 . O3 . 40.03(6) yes
Ti1 . Ti4 . O3 . 86.77(6) yes
O12 . Ti4 . O3 . 81.47(9) yes
O11 . Ti4 . O3 . 86.94(9) yes
Ti2 . Ti4 . O1 . 43.15(6) yes
Ti3 . Ti4 . O1 . 85.48(7) yes
Ti1 . Ti4 . O1 . 43.01(6) yes
O12 . Ti4 . O1 . 90.73(9) yes
O11 . Ti4 . O1 . 165.98(9) yes
Ti2 . Ti4 . O5 . 87.55(7) yes
Ti3 . Ti4 . O5 . 44.41(6) yes
Ti1 . Ti4 . O5 . 42.11(6) yes
O12 . Ti4 . O5 . 165.10(10) yes
O11 . Ti4 . O5 . 86.96(9) yes
Ti2 . Ti4 . O15 . 135.86(8) yes
Ti3 . Ti4 . O15 . 148.68(8) yes
Ti1 . Ti4 . O15 . 96.48(8) yes
O12 . Ti4 . O15 . 90.01(10) yes
O11 . Ti4 . O15 . 97.67(10) yes
O3 . Ti4 . O1 . 81.29(9) yes
O3 . Ti4 . O5 . 83.90(9) yes
O1 . Ti4 . O5 . 84.25(9) yes
O3 . Ti4 . O15 . 170.66(10) yes
O1 . Ti4 . O15 . 95.08(10) yes
O5 . Ti4 . O15 . 104.39(10) yes

loop_
_geom_bond_atom_site_label_1
_geom_bond_site_symmetry_1
_geom_bond_atom_site_label_2
_geom_bond_site_symmetry_2
_geom_bond_distance
_geom_bond_publ_flag
C1 . C2 . 1.421(5) yes
C1 . C6 . 1.392(5) yes
C1 . P1 . 1.766(4) yes
C2 . C3 . 1.358(6) yes
C2 . H21 . 0.941 no
C3 . C4 . 1.371(7) yes
C3 . H31 . 0.942 no
C4 . C5 . 1.410(7) yes
C4 . H41 . 0.925 no
C5 . C6 . 1.370(5) yes
C5 . H51 . 0.934 no
C6 . H61 . 0.950 no
C7 . C8 . 1.380(5) yes
C7 . C12 . 1.395(5) yes
C7 . P1 . 1.784(3) yes
C8 . C9 . 1.371(5) yes
C8 . H81 . 0.943 no
C9 . C10 . 1.388(5) yes
C9 . H91 . 0.930 no
C10 . C11 . 1.374(5) yes
C10 . H101 . 0.933 no
C11 . C12 . 1.368(5) yes
C11 . H111 . 0.944 no
C12 . H121 . 0.942 no
C13 . C14 . 1.425(5) yes
C13 . C18 . 1.391(5) yes
C13 . P2 . 1.748(3) yes
C14 . C15 . 1.357(5) yes
C14 . H141 . 0.931 no
C15 . C16 . 1.370(6) yes
C15 . H151 . 0.943 no
C16 . C17 . 1.425(6) yes
C16 . H161 . 0.929 no
C17 . C18 . 1.355(5) yes
C17 . H171 . 0.931 no
C18 . H181 . 0.941 no
C19 . C20 . 1.370(5) yes
C19 . C24 . 1.379(5) yes
C19 . P2 . 1.842(3) yes
C20 . C21 . 1.417(5) yes
C20 . H201 . 0.946 no
C21 . C22 . 1.372(6) yes
C21 . H211 . 0.945 no
C22 . C23 . 1.360(6) yes
C22 . H221 . 0.947 no
C23 . C24 . 1.414(5) yes
C23 . H231 . 0.934 no
C24 . H241 . 0.934 no
C25 . C26 . 1.383(5) yes
C25 . C30 . 1.364(5) yes
C25 . P3 . 1.834(4) yes
C26 . C27 . 1.420(6) yes
C26 . H261 . 0.947 no
C27 . C28 . 1.348(6) yes
C27 . H271 . 0.945 no
C28 . C29 . 1.370(6) yes
C28 . H281 . 0.939 no
C29 . C30 . 1.415(6) yes
C29 . H291 . 0.946 no
C30 . H301 . 0.933 no
C31 . C32 . 1.422(5) yes
C31 . C36 . 1.383(5) yes
C31 . P3 . 1.800(3) yes
C32 . C33 . 1.389(5) yes
C32 . H321 . 0.951 no
C33 . C34 . 1.380(6) yes
C33 . H331 . 0.943 no
C34 . C35 . 1.400(6) yes
C34 . H341 . 0.931 no
C35 . C36 . 1.392(5) yes
C35 . H351 . 0.944 no
C36 . H361 . 0.938 no
C37 . C38 . 1.411(5) yes
C37 . C42 . 1.432(5) yes
C37 . P4 . 1.791(3) yes
C38 . C39 . 1.396(6) yes
C38 . H381 . 0.941 no
C39 . C40 . 1.410(6) yes
C39 . H391 . 0.945 no
C40 . C41 . 1.399(6) yes
C40 . H401 . 0.946 no
C41 . C42 . 1.387(5) yes
C41 . H411 . 0.950 no
C42 . H421 . 0.949 no
C43 . C44 . 1.368(5) yes
C43 . C48 . 1.429(5) yes
C43 . P4 . 1.812(4) yes
C44 . C45 . 1.389(5) yes
C44 . H441 . 0.939 no
C45 . C46 . 1.420(7) yes
C45 . H451 . 0.936 no
C46 . C47 . 1.353(7) yes
C46 . H461 . 0.943 no
C47 . C48 . 1.395(5) yes
C47 . H471 . 0.939 no
C48 . H481 . 0.933 no
C49 . C50 . 1.486(5) yes
C49 . O14 . 1.420(4) yes
C49 . H492 . 1.000 no
C49 . H491 . 0.994 no
C50 . C51 . 1.541(6) yes
C50 . H502 . 0.994 no
C50 . H501 . 0.982 no
C51 . C52 . 1.501(6) yes
C51 . H512 . 0.989 no
C51 . H511 . 0.983 no
C52 . C53 . 1.527(6) yes
C52 . H521 . 0.991 no
C52 . H522 . 0.991 no
C53 . O15 . 1.438(4) yes
C53 . H531 . 0.983 no
C53 . H532 . 1.005 no
C54 . C55 . 1.531(6) yes
C54 . O16 . 1.423(4) yes
C54 . H541 . 0.980 no
C54 . H542 . 0.999 no
C55 . C56 . 1.535(6) yes
C55 . H551 . 1.006 no
C55 . H552 . 1.017 no
C56 . C57 . 1.560(7) yes
C56 . H561 . 0.997 no
C56 . H562 . 0.998 no
C57 . C58 . 1.471(6) yes
C57 . H572 . 0.991 no
C57 . H571 . 0.990 no
C58 . O17 . 1.407(4) yes
C58 . H582 . 0.998 no
C58 . H581 . 0.994 no
C59 . C60 . 1.349(9) yes
C59 . C64 . 1.330(9) yes
C59 . C65 . 1.541(11) yes
C60 . C61 . 1.426(12) yes
C60 . H601 . 0.946 no
C61 . C62 . 1.469(13) yes
C61 . H611 . 0.922 no
C62 . C63 . 1.355(11) yes
C62 . H621 . 0.943 no
C63 . C64 . 1.354(10) yes
C63 . H631 . 0.955 no
C64 . H641 . 0.957 no
C65 . H652 . 0.980 no
C65 . H653 . 0.980 no
C65 . H651 . 0.971 no
C70 . C71 . 1.363(6) yes
C70 . C72 . 1.367(6) yes
C70 . C73 . 1.108(7) yes
C70 . H701 . 0.950 no
C71 . C72 2_667 1.315(6) yes
C71 . H711 . 0.935 no
C72 . H721 . 0.927 no
C73 . H732 . 0.987 no
C73 . H731 . 0.991 no
C73 . H733 . 0.987 no
P1 . O6 . 1.523(2) yes
P1 . O7 . 1.563(2) yes
P1 . Ti1 . 3.2524(11) yes
P1 . Ti2 . 3.1979(10) yes
P2 . O8 . 1.534(2) yes
P2 . O9 . 1.514(2) yes
P2 . Ti3 . 3.1538(10) yes
P3 . O10 . 1.473(2) yes
P3 . O11 . 1.542(2) yes
P4 . O12 . 1.553(2) yes
P4 . O13 . 1.482(2) yes
P4 . Ti2 . 3.1095(11) yes
O1 . Ti1 . 1.957(2) yes
O1 . Ti2 . 2.112(2) yes
O1 . Ti4 . 1.930(2) yes
O2 . Ti1 . 2.133(2) yes
O2 . Ti2 . 1.956(2) yes
O2 . Ti3 . 1.942(2) yes
O3 . Ti2 . 1.940(2) yes
O3 . Ti3 . 1.977(2) yes
O3 . Ti4 . 2.063(2) yes
O5 . Ti1 . 1.928(2) yes
O5 . Ti3 . 2.145(2) yes
O5 . Ti4 . 1.926(2) yes
O6 . Ti2 . 2.040(2) yes
O7 . Ti1 . 2.063(2) yes
O8 . Ti1 . 1.997(2) yes
O9 . Ti3 . 2.029(2) yes
O10 . Ti3 . 2.018(2) yes
O11 . Ti4 . 2.064(2) yes
O12 . Ti4 . 2.067(2) yes
O13 . Ti2 . 2.041(2) yes
O14 . Ti1 . 1.773(2) yes
O15 . Ti4 . 1.781(2) yes
O16 . Ti3 . 1.760(2) yes
O17 . Ti2 . 1.768(2) yes
Ti1 . Ti2 . 3.1557(9) yes
Ti1 . Ti3 . 3.0938(8) yes
Ti1 . Ti4 . 2.8595(9) yes
Ti2 . Ti3 . 3.0082(10) yes
Ti2 . Ti4 . 3.0571(9) yes
Ti3 . Ti4 . 3.0450(9) yes

loop_
_geom_hbond_atom_site_label_D
_geom_hbond_site_symmetry_D
_geom_hbond_atom_site_label_H
_geom_hbond_site_symmetry_H
_geom_hbond_atom_site_label_A
_geom_hbond_site_symmetry_A
_geom_hbond_angle_DHA
_geom_hbond_distance_DH
_geom_hbond_distance_HA
_geom_hbond_distance_DA
_geom_hbond_publ_flag
C16 . H161 . O2 2_765 158 0.93 2.41 3.283(7) yes
C22 . H221 . O15 2_655 155 0.95 2.50 3.387(7) yes
C56 . H562 . O3 . 166 1.00 2.40 3.380(7) yes
